data_7050145
loop_
_publ_author_name
'Malek, Kamilla'
'Vala, Martin'
'Swiatek-Kozlowska, Jolanta'
'Proniewicz, Leonard M.'

_publ_section_title
;
 Solid state study of the copper(ii) complex of 2-hydroxyiminopropanoic
 acidElectronic supplementary information (ESI) available: bond
 lengths, bond angles and hydrogen bonds for K[CuHL2]&#xFFFD;H2O;
 harmonic frequencies, IR and Raman intensities and potential energy
 distributions for hpa and K[CuHL2]&#xFFFD;H2O. See
 http://www.rsc.org/suppdata/nj/b3/b307066m/
;
_journal_issue 4
_journal_name_full 'New Journal of Chemistry'
_journal_page_first 477
_journal_paper_doi 10.1039/b307066m
_journal_volume 28
_journal_year 2004
_chemical_formula_sum 'C6 H9 Cu K N2 O7'
_chemical_formula_weight 323.79
_chemical_name_systematic
;
?
;
_space_group_IT_number 2
_symmetry_cell_setting triclinic
_symmetry_space_group_name_Hall '-P 1'
_symmetry_space_group_name_H-M 'P -1'
_atom_sites_solution_hydrogens geom
_atom_sites_solution_primary direct
_atom_sites_solution_secondary difmap
_audit_creation_method SHELXL-97
_cell_angle_alpha 99.737(2)
_cell_angle_beta 92.727(2)
_cell_angle_gamma 109.999(2)
_cell_formula_units_Z 4
_cell_length_a 8.6072(7)
_cell_length_b 11.550(2)
_cell_length_c 11.857(2)
_cell_measurement_temperature 193(2)
_cell_measurement_theta_max 28.0
_cell_measurement_theta_min 2.0
_cell_volume 1084.6(3)
_computing_cell_refinement 'Bruker SMART & SAINT (Bruker 1998)'
_computing_data_collection 'Bruker SMART (Bruker 1998)'
_computing_data_reduction 'Bruker SHELXTL (Bruker 2000)'
_computing_molecular_graphics 'Bruker SHELXTL'
_computing_publication_material 'Bruker SHELXTL'
_computing_structure_refinement 'Bruker SHELXTL'
_computing_structure_solution 'Bruker SHELXTL'
_diffrn_ambient_temperature 193(2)
_diffrn_measured_fraction_theta_full 0.949
_diffrn_measured_fraction_theta_max 0.949
_diffrn_measurement_device_type 'SMART CCD area detector'
_diffrn_measurement_method '\w scans'
_diffrn_radiation_monochromator graphite
_diffrn_radiation_source 'normal-focus sealed tube'
_diffrn_radiation_type MoK\a
_diffrn_radiation_wavelength 0.71073
_diffrn_reflns_av_R_equivalents 0.0606
_diffrn_reflns_av_sigmaI/netI 0.0570
_diffrn_reflns_limit_h_max 10
_diffrn_reflns_limit_h_min -11
_diffrn_reflns_limit_k_max 9
_diffrn_reflns_limit_k_min -14
_diffrn_reflns_limit_l_max 15
_diffrn_reflns_limit_l_min -13
_diffrn_reflns_number 6978
_diffrn_reflns_theta_full 27.50
_diffrn_reflns_theta_max 27.50
_diffrn_reflns_theta_min 1.75
_diffrn_standards_decay_% 0
_diffrn_standards_number 0
_exptl_absorpt_coefficient_mu 2.423
_exptl_absorpt_correction_T_max 0.9355
_exptl_absorpt_correction_T_min 0.6157
_exptl_absorpt_correction_type analytical
_exptl_absorpt_process_details 'based on measured indexed crystal faces, SHELXTL (Bruker 1998)'
_exptl_crystal_colour gray
_exptl_crystal_density_diffrn 1.983
_exptl_crystal_density_method 'not measured'
_exptl_crystal_description plate
_exptl_crystal_F_000 652
_exptl_crystal_size_max 0.23
_exptl_crystal_size_mid 0.17
_exptl_crystal_size_min 0.02
_refine_diff_density_max 0.711
_refine_diff_density_min -0.581
_refine_diff_density_rms 0.091
_refine_ls_extinction_method none
_refine_ls_goodness_of_fit_ref 0.977
_refine_ls_hydrogen_treatment mixed
_refine_ls_matrix_type full
_refine_ls_number_parameters 336
_refine_ls_number_reflns 4738
_refine_ls_number_restraints 0
_refine_ls_restrained_S_all 0.977
_refine_ls_R_factor_all 0.0507
_refine_ls_R_factor_gt 0.0333
_refine_ls_shift/su_max 0.006
_refine_ls_shift/su_mean 0.000
_refine_ls_structure_factor_coef Fsqd
_refine_ls_weighting_details 'calc w=1/[\s^2^(Fo^2^)+(0.0456P)^2^+0.0000P] where P=(Fo^2^+2Fc^2^)/3'
_refine_ls_weighting_scheme calc
_refine_ls_wR_factor_gt 0.0836
_refine_ls_wR_factor_ref 0.0893
_reflns_number_gt 3562
_reflns_number_total 4738
_reflns_threshold_expression >2sigma(I)
_cod_data_source_file b307066m.txt
_cod_data_source_block kam1
_cod_depositor_comments
;
The following automatic conversions were performed:
'_symmetry_cell_setting' value 'Triclinic' changed to 'triclinic'
according to '/home/saulius/struct/CIF-dictionaries/cif_core.dic'
dictionary named 'cif_core.dic' version 2.4.1 from 2010-06-29.

Automatic conversion script
Id: cif_fix_enum 1527 2010-12-29 10:47:43Z saulius 
;
_cod_original_cell_volume 1084.7(2)
_cod_original_sg_symbol_H-M P-1
_cod_database_code 7050145

loop_
_symmetry_equiv_pos_as_xyz
'x, y, z'
'-x, -y, -z'

loop_
_atom_site_label
_atom_site_type_symbol
_atom_site_fract_x
_atom_site_fract_y
_atom_site_fract_z
_atom_site_U_iso_or_equiv
_atom_site_adp_type
_atom_site_occupancy
_atom_site_symmetry_multiplicity
_atom_site_calc_flag
_atom_site_refinement_flags
_atom_site_disorder_assembly
_atom_site_disorder_group
Cu1 Cu 0.00105(4) 0.74204(3) 0.27499(3) 0.02272(11) Uani 1 1 d . . .
Cu2 Cu -0.50446(4) 0.26433(3) 0.75799(3) 0.02131(11) Uani 1 1 d . . .
O1 O -0.1088(2) 0.59467(18) 0.34239(18) 0.0226(4) Uani 1 1 d . . .
O2 O -0.1001(3) 0.40474(19) 0.3437(2) 0.0278(5) Uani 1 1 d . . .
O3 O 0.2134(3) 0.66370(19) 0.11679(19) 0.0262(5) Uani 1 1 d . . .
H3 H 0.214(6) 0.775(4) 0.115(4) 0.079(15) Uiso 1 1 d . . .
O4 O 0.2031(3) 0.87432(19) 0.11196(18) 0.0252(5) Uani 1 1 d . . .
O5 O -0.0978(3) 1.05429(19) 0.35082(19) 0.0258(5) Uani 1 1 d . . .
O6 O -0.1110(2) 0.85586(19) 0.34144(18) 0.0241(5) Uani 1 1 d . . .
O7 O -0.4115(3) 0.39429(19) 0.66902(18) 0.0245(5) Uani 1 1 d . . .
O8 O -0.4039(3) 0.5864(2) 0.6569(2) 0.0306(5) Uani 1 1 d . . .
O9 O -0.6962(3) 0.3625(2) 0.9171(2) 0.0309(5) Uani 1 1 d . . .
O10 O -0.6988(3) 0.1512(2) 0.93280(18) 0.0261(5) Uani 1 1 d . . .
H9 H -0.698(5) 0.245(4) 0.935(4) 0.063(13) Uiso 1 1 d . . .
O11 O -0.4727(3) -0.06992(19) 0.6687(2) 0.0321(5) Uani 1 1 d . . .
O12 O -0.4456(3) 0.12924(19) 0.67036(18) 0.0255(5) Uani 1 1 d . . .
N1 N 0.1025(3) 0.6307(2) 0.1932(2) 0.0212(5) Uani 1 1 d . . .
N2 N 0.0987(3) 0.8778(2) 0.1940(2) 0.0208(5) Uani 1 1 d . . .
N3 N -0.5936(3) 0.3856(2) 0.8346(2) 0.0210(5) Uani 1 1 d . . .
N4 N -0.6077(3) 0.1352(2) 0.8450(2) 0.0197(5) Uani 1 1 d . . .
C1 C -0.0624(3) 0.5024(3) 0.3051(3) 0.0214(6) Uani 1 1 d . . .
C2 C 0.0455(3) 0.5165(3) 0.2078(3) 0.0206(6) Uani 1 1 d . . .
C3 C 0.0802(4) 0.4096(3) 0.1389(3) 0.0275(7) Uani 1 1 d . . .
H3A H 0.1539 0.4399 0.0814 0.041 Uiso 1 1 calc R . .
H3B H -0.0245 0.3457 0.1000 0.041 Uiso 1 1 calc R . .
H3C H 0.1342 0.3727 0.1901 0.041 Uiso 1 1 calc R . .
C4 C -0.0580(4) 0.9639(3) 0.3113(3) 0.0212(6) Uani 1 1 d . . .
C5 C 0.0601(4) 0.9755(3) 0.2200(3) 0.0217(6) Uani 1 1 d . . .
C6 C 0.1218(4) 1.0903(3) 0.1685(3) 0.0312(7) Uani 1 1 d . . .
H6A H 0.2155 1.1544 0.2196 0.047 Uiso 1 1 calc R . .
H6B H 0.0320 1.1229 0.1586 0.047 Uiso 1 1 calc R . .
H6C H 0.1585 1.0686 0.0933 0.047 Uiso 1 1 calc R . .
C7 C -0.4464(3) 0.4937(3) 0.7027(3) 0.0222(6) Uani 1 1 d . . .
C8 C -0.5463(3) 0.4932(3) 0.8040(3) 0.0213(6) Uani 1 1 d . . .
C9 C -0.5825(4) 0.6050(3) 0.8600(3) 0.0279(7) Uani 1 1 d . . .
H9A H -0.6537 0.5830 0.9209 0.042 Uiso 1 1 calc R . .
H9B H -0.6397 0.6328 0.8025 0.042 Uiso 1 1 calc R . .
H9C H -0.4780 0.6730 0.8934 0.042 Uiso 1 1 calc R . .
C10 C -0.4948(4) 0.0275(3) 0.7108(3) 0.0229(6) Uani 1 1 d . . .
C11 C -0.5882(3) 0.0297(3) 0.8146(2) 0.0198(6) Uani 1 1 d . . .
C12 C -0.6507(4) -0.0825(3) 0.8680(3) 0.0311(7) Uani 1 1 d . . .
H12A H -0.7027 -0.0623 0.9367 0.047 Uiso 1 1 calc R . .
H12B H -0.5576 -0.1078 0.8899 0.047 Uiso 1 1 calc R . .
H12C H -0.7329 -0.1516 0.8127 0.047 Uiso 1 1 calc R . .
O20 O -0.7103(3) 0.1653(2) 0.4724(2) 0.0316(6) Uani 1 1 d . . .
H20A H -0.674(4) 0.120(3) 0.443(3) 0.007(8) Uiso 1 1 d . . .
H20B H -0.756(5) 0.143(4) 0.525(4) 0.042(12) Uiso 1 1 d . . .
O30 O -0.1947(3) 0.1820(2) 0.5381(2) 0.0272(5) Uani 1 1 d . . .
H30A H -0.264(4) 0.159(3) 0.566(3) 0.016(9) Uiso 1 1 d . . .
H30B H -0.185(5) 0.119(4) 0.480(4) 0.059(13) Uiso 1 1 d . . .
K1 K 0.10545(8) 0.30101(6) 0.43309(6) 0.02492(16) Uani 1 1 d . . .
K2 K -0.38884(8) 0.31324(6) 0.44377(6) 0.02343(15) Uani 1 1 d . . .

loop_
_atom_site_aniso_label
_atom_site_aniso_U_11
_atom_site_aniso_U_22
_atom_site_aniso_U_33
_atom_site_aniso_U_23
_atom_site_aniso_U_13
_atom_site_aniso_U_12
Cu1 0.0252(2) 0.01656(19) 0.0301(2) 0.00932(15) 0.01312(16) 0.00850(16)
Cu2 0.0264(2) 0.01575(19) 0.0242(2) 0.00671(14) 0.00980(15) 0.00838(16)
O1 0.0231(11) 0.0178(10) 0.0255(11) 0.0055(8) 0.0075(9) 0.0043(9)
O2 0.0241(11) 0.0221(11) 0.0401(13) 0.0169(10) 0.0072(10) 0.0063(9)
O3 0.0291(12) 0.0214(11) 0.0323(12) 0.0104(9) 0.0166(10) 0.0100(9)
O4 0.0297(12) 0.0221(11) 0.0294(12) 0.0116(9) 0.0167(9) 0.0113(9)
O5 0.0246(11) 0.0194(11) 0.0332(12) 0.0003(9) 0.0055(9) 0.0098(9)
O6 0.0246(11) 0.0209(11) 0.0302(12) 0.0100(9) 0.0107(9) 0.0092(9)
O7 0.0286(11) 0.0196(11) 0.0266(11) 0.0079(9) 0.0072(9) 0.0081(9)
O8 0.0290(12) 0.0249(12) 0.0407(14) 0.0184(10) 0.0062(10) 0.0072(10)
O9 0.0389(13) 0.0248(12) 0.0370(13) 0.0120(10) 0.0224(11) 0.0165(10)
O10 0.0330(12) 0.0199(11) 0.0289(12) 0.0080(9) 0.0153(10) 0.0107(10)
O11 0.0394(13) 0.0157(11) 0.0398(14) 0.0016(10) 0.0120(11) 0.0088(10)
O12 0.0318(12) 0.0192(11) 0.0283(11) 0.0076(9) 0.0120(9) 0.0102(9)
N1 0.0211(13) 0.0199(13) 0.0238(13) 0.0063(10) 0.0066(10) 0.0072(10)
N2 0.0198(12) 0.0202(13) 0.0229(13) 0.0054(10) 0.0062(10) 0.0069(10)
N3 0.0214(13) 0.0179(12) 0.0246(13) 0.0062(10) 0.0063(10) 0.0070(10)
N4 0.0181(12) 0.0181(12) 0.0204(12) 0.0029(10) 0.0039(10) 0.0036(10)
C1 0.0151(14) 0.0216(15) 0.0246(15) 0.0068(12) -0.0008(11) 0.0022(12)
C2 0.0179(14) 0.0184(15) 0.0253(15) 0.0052(12) 0.0030(11) 0.0059(12)
C3 0.0323(17) 0.0187(15) 0.0316(17) 0.0041(13) 0.0028(14) 0.0097(13)
C4 0.0187(15) 0.0199(15) 0.0222(15) 0.0009(12) 0.0000(11) 0.0052(12)
C5 0.0215(15) 0.0194(15) 0.0235(15) 0.0044(12) 0.0033(12) 0.0063(12)
C6 0.0365(19) 0.0236(17) 0.0379(19) 0.0123(14) 0.0127(15) 0.0123(15)
C7 0.0174(14) 0.0225(15) 0.0244(15) 0.0078(12) -0.0015(11) 0.0032(12)
C8 0.0172(14) 0.0193(15) 0.0249(15) 0.0036(12) -0.0040(11) 0.0045(12)
C9 0.0291(17) 0.0183(15) 0.0341(18) 0.0014(13) -0.0010(14) 0.0080(13)
C10 0.0220(15) 0.0213(15) 0.0241(15) 0.0019(12) 0.0038(12) 0.0074(13)
C11 0.0173(14) 0.0182(14) 0.0214(15) 0.0038(11) 0.0012(11) 0.0036(12)
C12 0.042(2) 0.0211(16) 0.0331(18) 0.0104(14) 0.0096(15) 0.0114(15)
O20 0.0311(14) 0.0311(14) 0.0414(15) 0.0167(12) 0.0189(12) 0.0156(11)
O30 0.0222(12) 0.0245(12) 0.0319(13) 0.0053(10) 0.0083(10) 0.0041(10)
K1 0.0246(3) 0.0195(3) 0.0304(4) 0.0039(3) 0.0037(3) 0.0079(3)
K2 0.0221(3) 0.0206(3) 0.0273(3) 0.0056(3) 0.0049(3) 0.0064(3)

loop_
_atom_type_symbol
_atom_type_description
_atom_type_scat_dispersion_real
_atom_type_scat_dispersion_imag
_atom_type_scat_source
C C 0.0033 0.0016 'International Tables Vol C Tables 4.2.6.8 and 6.1.1.4'
H H 0.0000 0.0000 'International Tables Vol C Tables 4.2.6.8 and 6.1.1.4'
N N 0.0061 0.0033 'International Tables Vol C Tables 4.2.6.8 and 6.1.1.4'
O O 0.0106 0.0060 'International Tables Vol C Tables 4.2.6.8 and 6.1.1.4'
K K 0.2009 0.2494 'International Tables Vol C Tables 4.2.6.8 and 6.1.1.4'
Cu Cu 0.3201 1.2651 'International Tables Vol C Tables 4.2.6.8 and 6.1.1.4'

loop_
_geom_angle_atom_site_label_1
_geom_angle_atom_site_label_2
_geom_angle_atom_site_label_3
_geom_angle
_geom_angle_site_symmetry_1
_geom_angle_site_symmetry_3
_geom_angle_publ_flag
N2 Cu1 N1 94.91(10) . . ?
N2 Cu1 O1 174.44(10) . . ?
N1 Cu1 O1 82.49(9) . . ?
N2 Cu1 O6 81.53(9) . . ?
N1 Cu1 O6 173.89(10) . . ?
O1 Cu1 O6 100.62(8) . . ?
N2 Cu1 K1 139.06(7) . 2_566 ?
N1 Cu1 K1 117.22(7) . 2_566 ?
O1 Cu1 K1 46.03(6) . 2_566 ?
O6 Cu1 K1 68.22(6) . 2_566 ?
N3 Cu2 N4 95.71(10) . . ?
N3 Cu2 O7 82.58(9) . . ?
N4 Cu2 O7 177.21(9) . . ?
N3 Cu2 O12 172.12(10) . . ?
N4 Cu2 O12 81.97(9) . . ?
O7 Cu2 O12 99.43(8) . . ?
N3 Cu2 K2 113.45(7) . . ?
N4 Cu2 K2 142.40(7) . . ?
O7 Cu2 K2 37.67(6) . . ?
O12 Cu2 K2 65.86(6) . . ?
C1 O1 Cu1 112.27(17) . . ?
C1 O1 K1 126.68(18) . 2_566 ?
Cu1 O1 K1 102.71(8) . 2_566 ?
C1 O2 K1 128.39(18) . . ?
C1 O2 K2 122.79(18) . . ?
K1 O2 K2 103.85(7) . . ?
C4 O5 K1 128.56(19) . 1_565 ?
C4 O6 Cu1 113.31(17) . . ?
C7 O7 Cu2 112.83(17) . . ?
C7 O7 K2 121.59(17) . . ?
Cu2 O7 K2 116.31(9) . . ?
C7 O8 K2 126.79(19) . 2_466 ?
C7 O8 K1 129.60(19) . 2_566 ?
K2 O8 K1 101.14(7) 2_466 2_566 ?
C10 O11 K2 147.3(2) . 2_456 ?
C10 O12 Cu2 113.06(18) . . ?
C2 N1 O3 120.2(2) . . ?
C2 N1 Cu1 115.33(19) . . ?
O3 N1 Cu1 124.11(17) . . ?
C5 N2 O4 118.8(2) . . ?
C5 N2 Cu1 116.92(19) . . ?
O4 N2 Cu1 124.26(18) . . ?
C8 N3 O9 120.7(2) . . ?
C8 N3 Cu2 116.0(2) . . ?
O9 N3 Cu2 123.23(17) . . ?
C11 N4 O10 119.8(2) . . ?
C11 N4 Cu2 116.46(18) . . ?
O10 N4 Cu2 123.71(18) . . ?
O2 C1 O1 124.2(3) . . ?
O2 C1 C2 119.1(3) . . ?
O1 C1 C2 116.7(2) . . ?
N1 C2 C3 125.1(3) . . ?
N1 C2 C1 111.8(3) . . ?
C3 C2 C1 123.1(2) . . ?
O5 C4 O6 124.9(3) . . ?
O5 C4 C5 119.6(3) . . ?
O6 C4 C5 115.5(2) . . ?
N2 C5 C6 125.4(3) . . ?
N2 C5 C4 112.2(2) . . ?
C6 C5 C4 122.3(3) . . ?
O8 C7 O7 123.9(3) . . ?
O8 C7 C8 119.5(3) . . ?
O7 C7 C8 116.6(2) . . ?
N3 C8 C9 125.5(3) . . ?
N3 C8 C7 111.6(3) . . ?
C9 C8 C7 122.9(3) . . ?
O11 C10 O12 124.3(3) . . ?
O11 C10 C11 119.1(3) . . ?
O12 C10 C11 116.6(3) . . ?
N4 C11 C12 127.2(3) . . ?
N4 C11 C10 111.8(2) . . ?
C12 C11 C10 121.0(3) . . ?
K1 O20 K2 104.47(8) 1_455 . ?
K2 O30 K1 95.23(7) . . ?
O20 K1 O2 166.69(8) 1_655 . ?
O20 K1 O1 96.59(8) 1_655 2_566 ?
O2 K1 O1 96.28(7) . 2_566 ?
O20 K1 O5 74.80(7) 1_655 1_545 ?
O2 K1 O5 95.94(7) . 1_545 ?
O1 K1 O5 118.83(6) 2_566 1_545 ?
O20 K1 O8 75.66(7) 1_655 2_566 ?
O2 K1 O8 102.35(6) . 2_566 ?
O1 K1 O8 112.81(7) 2_566 2_566 ?
O5 K1 O8 122.36(7) 1_545 2_566 ?
O20 K1 O30 101.86(7) 1_655 . ?
O2 K1 O30 80.56(6) . . ?
O1 K1 O30 65.13(6) 2_566 . ?
O5 K1 O30 58.38(6) 1_545 . ?
O8 K1 O30 176.74(7) 2_566 . ?
O20 K1 Cu1 81.60(6) 1_655 2_566 ?
O2 K1 Cu1 108.07(5) . 2_566 ?
O1 K1 Cu1 31.26(4) 2_566 2_566 ?
O5 K1 Cu1 88.40(5) 1_545 2_566 ?
O8 K1 Cu1 133.79(5) 2_566 2_566 ?
O30 K1 Cu1 43.20(5) . 2_566 ?
O20 K1 K2 109.02(6) 1_655 2_566 ?
O2 K1 K2 80.40(5) . 2_566 ?
O1 K1 K2 60.64(4) 2_566 2_566 ?
O5 K1 K2 176.12(5) 1_545 2_566 ?
O8 K1 K2 60.08(5) 2_566 2_566 ?
O30 K1 K2 119.38(5) . 2_566 ?
Cu1 K1 K2 91.499(18) 2_566 2_566 ?
O20 K1 K2 38.78(5) 1_655 1_655 ?
O2 K1 K2 141.36(5) . 1_655 ?
O1 K1 K2 98.86(5) 2_566 1_655 ?
O5 K1 K2 107.22(5) 1_545 1_655 ?
O8 K1 K2 39.06(5) 2_566 1_655 ?
O30 K1 K2 137.96(5) . 1_655 ?
Cu1 K1 K2 103.172(18) 2_566 1_655 ?
K2 K1 K2 76.574(17) 2_566 1_655 ?
O20 K1 K2 143.05(5) 1_655 . ?
O2 K1 K2 38.40(4) . . ?
O1 K1 K2 77.28(5) 2_566 . ?
O5 K1 K2 76.64(5) 1_545 . ?
O8 K1 K2 140.57(5) 2_566 . ?
O30 K1 K2 42.23(5) . . ?
Cu1 K1 K2 74.623(15) 2_566 . ?
K2 K1 K2 99.599(17) 2_566 . ?
K2 K1 K2 175.63(2) 1_655 . ?
O7 K2 O11 124.17(6) . 2_456 ?
O7 K2 O2 122.33(7) . . ?
O11 K2 O2 103.62(7) 2_456 . ?
O7 K2 O8 99.41(7) . 2_466 ?
O11 K2 O8 99.73(7) 2_456 2_466 ?
O2 K2 O8 102.47(6) . 2_466 ?
O7 K2 O20 77.07(7) . . ?
O11 K2 O20 58.86(7) 2_456 . ?
O2 K2 O20 160.43(8) . . ?
O8 K2 O20 74.42(7) 2_466 . ?
O7 K2 O30 83.37(7) . . ?
O11 K2 O30 74.43(7) 2_456 . ?
O2 K2 O30 80.21(7) . . ?
O8 K2 O30 174.07(7) 2_466 . ?
O20 K2 O30 101.26(7) . . ?
O7 K2 Cu2 26.02(4) . . ?
O11 K2 Cu2 98.44(5) 2_456 . ?
O2 K2 Cu2 136.17(5) . . ?
O8 K2 Cu2 110.55(5) 2_466 . ?
O20 K2 Cu2 60.35(6) . . ?
O30 K2 Cu2 69.89(5) . . ?
O7 K2 K1 66.60(4) . 2_566 ?
O11 K2 K1 168.30(5) 2_456 2_566 ?
O2 K2 K1 64.85(5) . 2_566 ?
O8 K2 K1 81.66(5) 2_466 2_566 ?
O20 K2 K1 132.10(6) . 2_566 ?
O30 K2 K1 104.27(5) . 2_566 ?
Cu2 K2 K1 91.860(18) . 2_566 ?
O7 K2 K1 78.15(5) . 1_455 ?
O11 K2 K1 84.42(5) 2_456 1_455 ?
O2 K2 K1 142.07(5) . 1_455 ?
O8 K2 K1 39.80(4) 2_466 1_455 ?
O20 K2 K1 36.76(5) . 1_455 ?
O30 K2 K1 136.91(5) . 1_455 ?
Cu2 K2 K1 76.868(14) . 1_455 ?
K1 K2 K1 103.426(17) 2_566 1_455 ?
O7 K2 K1 105.50(5) . . ?
O11 K2 K1 91.48(5) 2_456 . ?
O2 K2 K1 37.74(4) . . ?
O8 K2 K1 140.17(5) 2_466 . ?
O20 K2 K1 141.08(5) . . ?
O30 K2 K1 42.54(5) . . ?
Cu2 K2 K1 105.311(18) . . ?
K1 K2 K1 80.401(17) 2_566 . ?
K1 K2 K1 175.63(2) 1_455 . ?

loop_
_geom_bond_atom_site_label_1
_geom_bond_atom_site_label_2
_geom_bond_distance
_geom_bond_site_symmetry_2
_geom_bond_publ_flag
Cu1 N2 1.943(2) . ?
Cu1 N1 1.945(2) . ?
Cu1 O1 1.9649(19) . ?
Cu1 O6 1.967(2) . ?
Cu1 K1 3.6934(8) 2_566 ?
Cu2 N3 1.935(2) . ?
Cu2 N4 1.944(2) . ?
Cu2 O7 1.9494(19) . ?
Cu2 O12 1.953(2) . ?
Cu2 K2 3.9837(8) . ?
O1 C1 1.280(3) . ?
O1 K1 2.725(2) 2_566 ?
O2 C1 1.235(3) . ?
O2 K1 2.719(2) . ?
O2 K2 2.759(2) . ?
O3 N1 1.352(3) . ?
O4 N2 1.360(3) . ?
O5 C4 1.233(3) . ?
O5 K1 2.760(2) 1_565 ?
O6 C4 1.292(3) . ?
O7 C7 1.289(4) . ?
O7 K2 2.716(2) . ?
O8 C7 1.234(3) . ?
O8 K2 2.763(2) 2_466 ?
O8 K1 2.806(2) 2_566 ?
O9 N3 1.348(3) . ?
O10 N4 1.358(3) . ?
O11 C10 1.232(3) . ?
O11 K2 2.718(2) 2_456 ?
O12 C10 1.288(3) . ?
N1 C2 1.285(4) . ?
N2 C5 1.276(4) . ?
N3 C8 1.290(4) . ?
N4 C11 1.281(4) . ?
C1 C2 1.511(4) . ?
C2 C3 1.489(4) . ?
C4 C5 1.512(4) . ?
C5 C6 1.495(4) . ?
C7 C8 1.510(4) . ?
C8 C9 1.486(4) . ?
C10 C11 1.503(4) . ?
C11 C12 1.485(4) . ?
O20 K1 2.658(3) 1_455 ?
O20 K2 2.782(2) . ?
O30 K2 2.910(2) . ?
O30 K1 2.927(2) . ?
K1 O20 2.658(3) 1_655 ?
K1 O1 2.725(2) 2_566 ?
K1 O5 2.760(2) 1_545 ?
K1 O8 2.806(2) 2_566 ?
K1 Cu1 3.6934(8) 2_566 ?
K1 K2 4.2380(10) 2_566 ?
K1 K2 4.3016(10) 1_655 ?
K1 K2 4.3119(9) . ?
K2 O11 2.718(2) 2_456 ?
K2 O8 2.763(2) 2_466 ?
K2 K1 4.2380(10) 2_566 ?
K2 K1 4.3016(9) 1_455 ?

loop_
_geom_hbond_atom_site_label_D
_geom_hbond_atom_site_label_H
_geom_hbond_atom_site_label_A
_geom_hbond_distance_DH
_geom_hbond_distance_HA
_geom_hbond_distance_DA
_geom_hbond_angle_DHA
_geom_hbond_site_symmetry_A
O4 H3 O3 1.19(5) 1.29(5) 2.475(3) 176(4) .
O4 H3 N1 1.19(5) 2.02(4) 2.988(3) 136(3) .
O10 H9 O9 1.08(4) 1.41(4) 2.472(3) 170(4) .
O10 H9 N3 1.08(4) 2.15(4) 2.999(3) 134(3) .
O20 H20A O11 0.74(3) 2.02(3) 2.703(3) 152(3) 2_456
O20 H20B O6 0.78(4) 2.00(4) 2.747(3) 159(4) 2_466
O30 H30A O12 0.69(3) 2.02(3) 2.690(3) 167(4) .
O30 H30B O5 0.95(5) 1.89(4) 2.778(3) 156(3) 1_545
